data_2010036
loop_
_publ_author_name
'Jedrzejas, M.J.'
'Towns, R.L.R.'
'Baker, R.J.'
'Duraj, S.A.'
'Hepp, A.F.'

_publ_section_title
;
 <i>trans</i>-Bis(acetato-<i>O</i>)bis(4-methylpyridine-<i>N</i>)copper(II)
;
_journal_issue 9
_journal_name_full 'Acta Crystallographica Section C'
_journal_page_first 1442
_journal_page_last 1443
_journal_paper_doi 10.1107/S0108270193013502
_journal_volume 50
_journal_year 1994
_chemical_formula_sum 'C16 H20 Cu N2 O4'
_chemical_formula_weight 367.89
_symmetry_cell_setting monoclinic
_symmetry_space_group_name_Hall '-P 2ybc'
_symmetry_space_group_name_H-M 'P 1 21/c 1'
_atom_type_scat_source IntTabIV
_cell_angle_alpha 90.0
_cell_angle_beta 92.02(3)
_cell_angle_gamma 90.0
_cell_formula_units_Z 2
_cell_length_a 6.194(2)
_cell_length_b 16.474(6)
_cell_length_c 8.270(3)
_cell_measurement_reflns_used 25
_cell_measurement_temperature 293
_cell_measurement_theta_max 15.8
_cell_measurement_theta_min 2.44
_cell_volume 843.3(5)
_diffrn_measurement_device 'Enraf-Nonius CAD-4'
_diffrn_measurement_method \w-2\q
_diffrn_radiation_type MoK\a
_diffrn_radiation_wavelength 0.71073
_diffrn_reflns_av_R_equivalents 0.39
_diffrn_reflns_limit_h_max 7
_diffrn_reflns_limit_h_min 0
_diffrn_reflns_limit_k_max 19
_diffrn_reflns_limit_k_min 0
_diffrn_reflns_limit_l_max 9
_diffrn_reflns_limit_l_min -9
_diffrn_reflns_number 1689
_diffrn_reflns_theta_max 25
_diffrn_standards_decay_% <5.1
_diffrn_standards_interval_time 60
_diffrn_standards_number 3
_exptl_absorpt_coefficient_mu 1.295
_exptl_absorpt_correction_T_max 0.999
_exptl_absorpt_correction_T_min 0.878
_exptl_absorpt_correction_type empirical
_exptl_crystal_colour Blue
_exptl_crystal_density_diffrn 1.448
_exptl_crystal_description Prism
_exptl_crystal_size_max 0.34
_exptl_crystal_size_mid 0.32
_exptl_crystal_size_min 0.30
_refine_diff_density_max 0.300
_refine_diff_density_min -0.355
_refine_ls_extinction_coef '2.1 x 10^-6^'
_refine_ls_extinction_method 'F~c~ = F~c~/(1 + gI~c~)'
_refine_ls_goodness_of_fit_obs 1.142
_refine_ls_hydrogen_treatment noref
_refine_ls_number_parameters 107
_refine_ls_number_reflns 873
_refine_ls_R_factor_obs 0.040
_refine_ls_shift/esd_max 0.001
_refine_ls_structure_factor_coef F
_refine_ls_weighting_details 'w = 4F~o~^2^/[\s(F~o~)^2^]^2^'
_refine_ls_weighting_scheme calc
_refine_ls_wR_factor_obs 0.053
_reflns_number_observed 873
_reflns_number_total 1478
_reflns_observed_criterion I>3\s(I)
_cod_data_source_file hh1030.cif
_cod_data_source_block hh1030_structure_1_of_1
_cod_depositor_comments
;
The following automatic conversions were performed:

'_refine_ls_weighting_scheme' value '4F~o~^2^/[\s(F~o~)^2^]^2^' was
changed to 'calc'. New tag '_refine_ls_weighting_details' was
created. The value of the new tag was set to 'w =
4F~o~^2^/[\s(F~o~)^2^]^2^'.

Automatic conversion script
Id: cif_fix_values 3143 2015-03-26 13:38:13Z robertas 
;
_cod_original_cell_volume 843.5(9)
_cod_original_sg_symbol_H-M 'P 21/c'
_cod_original_formula_sum 'C16 H20 Cu1 N2 O4'
_cod_database_code 2010036

loop_
_atom_site_label
_atom_site_fract_x
_atom_site_fract_y
_atom_site_fract_z
Cu 0 0 0
O1 .1063(6) .0795(2) -.1527(4)
O2 -.1468(7) .1486(3) -.0336(5)
N .2071(7) .0459(3) .1721(4)
C11 .1522(8) .0462(3) .3287(6)
C12 .2840(9) .0783(3) .4486(6)
C13 .4796(9) .1142(3) .4149(6)
C14 .5371(8) .1127(4) .2539(7)
C15 .3977(8) .0798(3) .1379(6)
C16 .6260(10) .1506(4) .5428(7)
C21 .0045(9) .1453(3) -.1251(6)
C22 .0800(10) .2195(4) -.2095(7)
H11 .041 .000 .375
H12 .207 .084 .541
H14 .668 .145 .209
H15 .437 .081 .027
H16 .668 .207 .500
H17 .500 .168 .625
H18 .742 .117 .580
H22 .236 .228 -.182
H23 .082 .209 -.334
H24 .043 .271 -.166

loop_
_geom_angle_atom_site_label_1
_geom_angle_atom_site_label_2
_geom_angle_atom_site_label_3
_geom_angle
_geom_angle_publ_flag
N C11 H11 120.7 yes
C12 C11 H11 112.3 yes
C11 C12 H12 109.2 yes
C13 C12 H12 127.3 yes
C13 C14 H14 124.1 yes
C15 C14 H14 115.1 yes
N C15 H15 117.4 yes
C14 C15 H15 119.2 yes
C13 C16 H16 105.9 yes
C13 C16 H17 96.9 yes
C13 C16 H18 115.4 yes
H16 C16 H17 100.0 yes
H16 C16 H18 115.7 yes
H17 C16 H18 120.0 yes
C21 C22 H22 108.9 yes
C21 C22 H23 109.9 yes
C21 C22 H24 118.2 yes
H22 C22 H23 101.9 yes
H22 C22 H24 91.7 yes
H23 C22 H24 122.0 yes
O1 Cu N 89.1(2) yes
O2 Cu O1 55.2(2) yes
O2 Cu N 93.8(2) yes
Cu O1 C21 105.8(3) yes
Cu N C11 120.0(3) yes
Cu N C15 123.0(3) yes
C11 N C15 116.9(4) yes
N C11 C12 122.2(5) yes
O2 C21 C22 120.8(5) yes
C11 C12 C13 121.5(5) yes
C12 C13 C14 116.2(5) yes
C12 C13 C16 122.8(5) yes
C14 C13 C16 121.0(5) yes
C13 C14 C15 119.8(5) yes
N C15 C14 123.4(5) yes
O1 C21 O2 122.7(5) yes
O1 C21 C22 116.5(5) yes

loop_
_geom_bond_atom_site_label_1
_geom_bond_atom_site_label_2
_geom_bond_distance
_geom_bond_publ_flag
Cu N 2.027(4) yes
C11 H11 1.104 yes
C12 H12 0.920 yes
C14 H14 1.045 yes
C15 H15 0.957 yes
C16 H16 1.032 yes
C16 H17 1.090 yes
C16 H18 0.954 yes
C22 H22 0.993 yes
C22 H23 1.045 yes
C22 H24 0.960 yes
Cu O1 1.950(3) yes
Cu O2 2.623(4) yes
Cu N 2.027(4) yes
O1 C21 1.279(6) yes
O2 C21 1.227(7) yes
N C11 1.351(6) yes
N C15 1.346(7) yes
C11 C12 1.367(7) yes
C12 C13 1.386(8) yes
C13 C14 1.392(8) yes
C13 C16 1.492(8) yes
C14 C15 1.378(7) yes
C21 C22 1.492(8) yes
